data_4118932
loop_
_publ_author_name
'Jeremiah J. Scepaniak'
'Ashley M. Wright'
'Richard A. Lewis'
'Guang Wu'
'Trevor W. Hayton'

_publ_section_title
;
 Tuning the Reactivity of TEMPO by Coordination to a Lewis Acid: Isolation
 and Reactivity of MCl3(\h1-TEMPO) (M = Fe, Al)
;
_journal_name_full 'Journal of the American Chemical Society'
_journal_page_first 19350
_journal_page_last 19353
_journal_paper_doi 10.1021/ja309499h
_journal_volume 134
_journal_year 2012
_chemical_formula_sum 'C9 H19 Al Cl3 N O'
_chemical_formula_weight 290.58
_chemical_name_systematic
; 
 ? 
;
_space_group_IT_number 62
_symmetry_cell_setting orthorhombic
_symmetry_space_group_name_Hall '-P 2ac 2n'
_symmetry_space_group_name_H-M 'P n m a'
_atom_sites_solution_hydrogens geom
_atom_sites_solution_primary direct
_atom_sites_solution_secondary difmap
_audit_creation_method SHELXL-97
_cell_angle_alpha 90.00
_cell_angle_beta 90.00
_cell_angle_gamma 90.00
_cell_formula_units_Z 4
_cell_length_a 11.5552(2)
_cell_length_b 12.7108(2)
_cell_length_c 9.2728(2)
_cell_measurement_temperature 100(2)
_cell_volume 1361.95(4)
_computing_structure_refinement 'SHELXL-97 (Sheldrick, 2008)'
_computing_structure_solution 'SHELXS-97 (Sheldrick, 2008)'
_diffrn_ambient_temperature 100(2)
_diffrn_measured_fraction_theta_full 0.997
_diffrn_measured_fraction_theta_max 0.997
_diffrn_radiation_monochromator graphite
_diffrn_radiation_source 'fine-focus sealed tube'
_diffrn_radiation_type MoK\a
_diffrn_radiation_wavelength 0.71073
_diffrn_reflns_av_R_equivalents 0.0219
_diffrn_reflns_av_sigmaI/netI 0.0148
_diffrn_reflns_limit_h_max 17
_diffrn_reflns_limit_h_min -17
_diffrn_reflns_limit_k_max 16
_diffrn_reflns_limit_k_min -19
_diffrn_reflns_limit_l_max 14
_diffrn_reflns_limit_l_min -12
_diffrn_reflns_number 15574
_diffrn_reflns_theta_full 33.25
_diffrn_reflns_theta_max 33.25
_diffrn_reflns_theta_min 2.72
_exptl_absorpt_coefficient_mu 0.714
_exptl_absorpt_correction_T_max 0.9320
_exptl_absorpt_correction_T_min 0.8704
_exptl_absorpt_correction_type multi-scan
_exptl_absorpt_process_details sadabs
_exptl_crystal_colour colourless
_exptl_crystal_density_diffrn 1.417
_exptl_crystal_description block
_exptl_crystal_F_000 608
_exptl_crystal_size_max 0.20
_exptl_crystal_size_mid 0.20
_exptl_crystal_size_min 0.10
_refine_diff_density_max 0.424
_refine_diff_density_min -0.196
_refine_diff_density_rms 0.048
_refine_ls_extinction_method none
_refine_ls_goodness_of_fit_ref 1.076
_refine_ls_hydrogen_treatment mixed
_refine_ls_matrix_type full
_refine_ls_number_parameters 81
_refine_ls_number_reflns 2714
_refine_ls_number_restraints 0
_refine_ls_restrained_S_all 1.076
_refine_ls_R_factor_all 0.0241
_refine_ls_R_factor_gt 0.0202
_refine_ls_shift/su_max 0.001
_refine_ls_shift/su_mean 0.000
_refine_ls_structure_factor_coef Fsqd
_refine_ls_weighting_details 'calc w=1/[\s^2^(Fo^2^)+(0.0282P)^2^+0.2812P] where P=(Fo^2^+2Fc^2^)/3'
_refine_ls_weighting_scheme calc
_refine_ls_wR_factor_gt 0.0553
_refine_ls_wR_factor_ref 0.0574
_reflns_number_gt 2432
_reflns_number_total 2714
_reflns_threshold_expression >2sigma(I)
_cod_data_source_file ja309499h_si_001_4.cif
_cod_data_source_block Complex_4
_cod_database_code 4118932

loop_
_symmetry_equiv_pos_as_xyz
'x, y, z'
'x+1/2, -y+1/2, -z+1/2'
'-x, y+1/2, -z'
'-x+1/2, -y, z+1/2'
'-x, -y, -z'
'-x-1/2, y-1/2, z-1/2'
'x, -y-1/2, z'
'x-1/2, y, -z-1/2'

loop_
_atom_site_label
_atom_site_type_symbol
_atom_site_fract_x
_atom_site_fract_y
_atom_site_fract_z
_atom_site_U_iso_or_equiv
_atom_site_adp_type
_atom_site_occupancy
_atom_site_symmetry_multiplicity
_atom_site_calc_flag
_atom_site_refinement_flags
Cl1 Cl 0.454602(17) 0.113714(15) 0.90680(2) 0.02261(5) Uani 1 1 d .
Cl2 Cl 0.19567(2) 0.2500 0.83091(3) 0.02290(7) Uani 1 2 d S
Al1 Al 0.38072(3) 0.2500 0.81193(3) 0.01323(6) Uani 1 2 d S
O1 O 0.40692(6) 0.2500 0.62338(8) 0.01226(12) Uani 1 2 d S
N1 N 0.31903(7) 0.2500 0.51923(8) 0.01017(13) Uani 1 2 d S
C1 C 0.32105(6) 0.35490(5) 0.43512(7) 0.01350(11) Uani 1 1 d .
C2 C 0.22526(7) 0.34763(6) 0.32139(8) 0.01781(13) Uani 1 1 d .
H2A H 0.1492 0.3478 0.3706 0.021 Uiso 1 1 calc R
H2B H 0.2288 0.4108 0.2590 0.021 Uiso 1 1 calc R
C3 C 0.23367(10) 0.2500 0.22726(11) 0.01941(19) Uani 1 2 d S
H3A H 0.1702 0.2500 0.1555 0.023 Uiso 1 2 calc SR
H3B H 0.3082 0.2500 0.1747 0.023 Uiso 1 2 calc SR
C4 C 0.44009(7) 0.37594(6) 0.37049(9) 0.02000(14) Uani 1 1 d .
H4A H 0.4452 0.4497 0.3405 0.030 Uiso 1 1 calc R
H4B H 0.4518 0.3303 0.2866 0.030 Uiso 1 1 calc R
H4C H 0.4998 0.3613 0.4428 0.030 Uiso 1 1 calc R
C5 C 0.29181(7) 0.44033(6) 0.54482(9) 0.01938(14) Uani 1 1 d .
H5A H 0.3544 0.4457 0.6157 0.029 Uiso 1 1 calc R
H5B H 0.2194 0.4223 0.5941 0.029 Uiso 1 1 calc R
H5C H 0.2828 0.5079 0.4951 0.029 Uiso 1 1 calc R
H1 H 0.2524(13) 0.2500 0.5688(16) 0.012(3) Uiso 1 2 d S

loop_
_atom_site_aniso_label
_atom_site_aniso_U_11
_atom_site_aniso_U_22
_atom_site_aniso_U_33
_atom_site_aniso_U_23
_atom_site_aniso_U_13
_atom_site_aniso_U_12
Cl1 0.02286(9) 0.02400(9) 0.02098(9) 0.00939(6) -0.00540(6) 0.00064(6)
Cl2 0.01164(10) 0.04392(16) 0.01313(11) 0.000 0.00072(8) 0.000
Al1 0.01171(13) 0.01827(14) 0.00972(13) 0.000 -0.00200(10) 0.000
O1 0.0092(3) 0.0177(3) 0.0099(3) 0.000 -0.0030(2) 0.000
N1 0.0091(3) 0.0127(3) 0.0087(3) 0.000 -0.0012(2) 0.000
C1 0.0141(3) 0.0128(2) 0.0136(3) 0.0029(2) -0.0008(2) 0.0000(2)
C2 0.0170(3) 0.0214(3) 0.0150(3) 0.0044(2) -0.0037(2) 0.0023(2)
C3 0.0171(4) 0.0305(5) 0.0106(4) 0.000 -0.0023(3) 0.000
C4 0.0171(3) 0.0226(3) 0.0203(3) 0.0056(3) 0.0023(3) -0.0050(3)
C5 0.0216(3) 0.0135(3) 0.0230(3) -0.0023(2) -0.0027(3) 0.0030(2)

loop_
_atom_type_symbol
_atom_type_description
_atom_type_scat_dispersion_real
_atom_type_scat_dispersion_imag
_atom_type_scat_source
C C 0.0033 0.0016 'International Tables Vol C Tables 4.2.6.8 and 6.1.1.4'
H H 0.0000 0.0000 'International Tables Vol C Tables 4.2.6.8 and 6.1.1.4'
N N 0.0061 0.0033 'International Tables Vol C Tables 4.2.6.8 and 6.1.1.4'
O O 0.0106 0.0060 'International Tables Vol C Tables 4.2.6.8 and 6.1.1.4'
Al Al 0.0645 0.0514 'International Tables Vol C Tables 4.2.6.8 and 6.1.1.4'
Cl Cl 0.1484 0.1585 'International Tables Vol C Tables 4.2.6.8 and 6.1.1.4'

loop_
_geom_angle_atom_site_label_1
_geom_angle_atom_site_label_2
_geom_angle_atom_site_label_3
_geom_angle
_geom_angle_site_symmetry_1
_geom_angle_site_symmetry_3
O1 Al1 Cl1 109.864(16) . .
O1 Al1 Cl1 109.864(16) . 7_565
Cl1 Al1 Cl1 109.429(17) . 7_565
O1 Al1 Cl2 104.53(3) . .
Cl1 Al1 Cl2 111.527(11) . .
Cl1 Al1 Cl2 111.527(11) 7_565 .
N1 O1 Al1 123.73(6) . .
O1 N1 C1 109.69(4) . .
O1 N1 C1 109.69(4) . 7_565
C1 N1 C1 119.33(7) . 7_565
O1 N1 H1 105.6(9) . .
C1 N1 H1 105.8(4) . .
C1 N1 H1 105.8(4) 7_565 .
C4 C1 C5 109.71(6) . .
C4 C1 C2 113.09(6) . .
C5 C1 C2 110.00(6) . .
C4 C1 N1 111.32(6) . .
C5 C1 N1 105.92(6) . .
C2 C1 N1 106.53(6) . .
C3 C2 C1 113.48(7) . .
C3 C2 H2A 108.9 . .
C1 C2 H2A 108.9 . .
C3 C2 H2B 108.9 . .
C1 C2 H2B 108.9 . .
H2A C2 H2B 107.7 . .
C2 C3 C2 109.42(8) 7_565 .
C2 C3 H3A 109.8 7_565 .
C2 C3 H3A 109.8 . .
C2 C3 H3B 109.8 7_565 .
C2 C3 H3B 109.8 . .
H3A C3 H3B 108.2 . .
C1 C4 H4A 109.5 . .
C1 C4 H4B 109.5 . .
H4A C4 H4B 109.5 . .
C1 C4 H4C 109.5 . .
H4A C4 H4C 109.5 . .
H4B C4 H4C 109.5 . .
C1 C5 H5A 109.5 . .
C1 C5 H5B 109.5 . .
H5A C5 H5B 109.5 . .
C1 C5 H5C 109.5 . .
H5A C5 H5C 109.5 . .
H5B C5 H5C 109.5 . .

loop_
_geom_bond_atom_site_label_1
_geom_bond_atom_site_label_2
_geom_bond_distance
_geom_bond_site_symmetry_2
Cl1 Al1 2.1222(3) .
Cl2 Al1 2.1454(4) .
Al1 O1 1.7745(8) .
Al1 Cl1 2.1222(3) 7_565
O1 N1 1.4014(10) .
N1 C1 1.5450(8) .
N1 C1 1.5450(8) 7_565
N1 H1 0.896(15) .
C1 C4 1.5241(10) .
C1 C5 1.5257(10) .
C1 C2 1.5317(10) .
C2 C3 1.5202(10) .
C2 H2A 0.9900 .
C2 H2B 0.9900 .
C3 C2 1.5202(10) 7_565
C3 H3A 0.9900 .
C3 H3B 0.9900 .
C4 H4A 0.9800 .
C4 H4B 0.9800 .
C4 H4C 0.9800 .
C5 H5A 0.9800 .
C5 H5B 0.9800 .
C5 H5C 0.9800 .
